data_7114823
loop_
_publ_author_name
'Wang, Hong J. H.'
'Jaquinod, Laurent'
'Nurco, Daniel J.'
'Vicente, M. Gra\,ca H.'
'Smith, Kevin M.'

_publ_section_title
;
 \b,\b&#x2032;-Fused metallocenoporphyrinsElectronic supplementary
 information (ESI) available: molecular structure of 10. See
 http://www.rsc.org/suppdata/cc/b1/b107732e/
;
_journal_issue 24
_journal_name_full 'Chemical Communications'
_journal_page_first 2646
_journal_paper_doi 10.1039/b107732e
_journal_year 2001
_chemical_formula_moiety 'C90 H110 N4 Ni Ru, 2(C4 H8 O)'
_chemical_formula_sum 'C98 H126 N4 Ni O2 Ru'
_chemical_formula_weight 1551.81
_chemical_name_common
;
Ni(II) 5,10,15,20-tetra-(3,5-di-tert-butylphenyl)ruthenocenoporphyrin
;
_chemical_name_systematic
; 
? 
;
_space_group_IT_number 11
_symmetry_cell_setting monoclinic
_symmetry_space_group_name_Hall '-P 2yb'
_symmetry_space_group_name_H-M 'P 1 21/m 1'
_atom_sites_solution_hydrogens geom
_atom_sites_solution_primary direct
_atom_sites_solution_secondary difmap
_audit_creation_method SHELXL-97
_cell_angle_alpha 90.00
_cell_angle_beta 99.7930(10)
_cell_angle_gamma 90.00
_cell_formula_units_Z 2
_cell_length_a 9.3626(5)
_cell_length_b 30.748(2)
_cell_length_c 14.5245(8)
_cell_measurement_reflns_used 5683
_cell_measurement_temperature 90(2)
_cell_measurement_theta_max 58.28
_cell_measurement_theta_min 4.61
_cell_volume 4120.4(4)
_computing_cell_refinement 'Bruker SAINT'
_computing_data_collection 'Bruker SMART'
_computing_data_reduction 'Bruker SAINT'
_computing_molecular_graphics 'SHELXTL 5, XP (Sheldrick, 1994)'
_computing_publication_material 'SHELXL-97 (Sheldrick, 1997)'
_computing_structure_refinement 'SHELXL-97 (Sheldrick, 1997)'
_computing_structure_solution 'SHELXS-97 (Sheldrick, 1990)'
_diffrn_ambient_temperature 90(2)
_diffrn_measured_fraction_theta_full 0.997
_diffrn_measured_fraction_theta_max 0.997
_diffrn_measurement_device_type 'Bruker SMART 1000'
_diffrn_measurement_method \w
_diffrn_radiation_monochromator graphite
_diffrn_radiation_source 'normal-focus sealed tube'
_diffrn_radiation_type MoK\a
_diffrn_radiation_wavelength 0.71073
_diffrn_reflns_av_R_equivalents 0.0898
_diffrn_reflns_av_sigmaI/netI 0.0892
_diffrn_reflns_limit_h_max 12
_diffrn_reflns_limit_h_min -12
_diffrn_reflns_limit_k_max 39
_diffrn_reflns_limit_k_min -39
_diffrn_reflns_limit_l_max 18
_diffrn_reflns_limit_l_min -18
_diffrn_reflns_number 46122
_diffrn_reflns_theta_full 27.50
_diffrn_reflns_theta_max 27.50
_diffrn_reflns_theta_min 1.57
_diffrn_standards_decay_% 'no decay'
_diffrn_standards_interval_count
;
Measured at the beginning and end of the data collection.
;
_diffrn_standards_number '50 frames'
_exptl_absorpt_coefficient_mu 0.464
_exptl_absorpt_correction_T_max 0.930
_exptl_absorpt_correction_T_min 0.837
_exptl_absorpt_correction_type empirical
_exptl_absorpt_process_details
; 
SADABS 2.0 (Sheldrick, 2000)
;
_exptl_crystal_colour red
_exptl_crystal_density_diffrn 1.251
_exptl_crystal_density_method 'not measured'
_exptl_crystal_description parallelepiped
_exptl_crystal_F_000 1660
_exptl_crystal_size_max 0.40
_exptl_crystal_size_mid 0.28
_exptl_crystal_size_min 0.16
_refine_diff_density_max 1.648
_refine_diff_density_min -1.502
_refine_diff_density_rms 0.111
_refine_ls_extinction_method none
_refine_ls_goodness_of_fit_ref 1.094
_refine_ls_hydrogen_treatment mixed
_refine_ls_matrix_type full
_refine_ls_number_parameters 492
_refine_ls_number_reflns 9601
_refine_ls_number_restraints 38
_refine_ls_restrained_S_all 1.107
_refine_ls_R_factor_all 0.1086
_refine_ls_R_factor_gt 0.0773
_refine_ls_shift/su_max 0.026
_refine_ls_shift/su_mean 0.000
_refine_ls_structure_factor_coef Fsqd
_refine_ls_weighting_details 'calc w=1/[\s^2^(Fo^2^)+(0.0512P)^2^+16.4155P] where P=(Fo^2^+2Fc^2^)/3'
_refine_ls_weighting_scheme calc
_refine_ls_wR_factor_gt 0.1775
_refine_ls_wR_factor_ref 0.1929
_reflns_number_gt 7078
_reflns_number_total 9601
_reflns_threshold_expression >2sigma(I)
_cod_data_source_file b107732e.txt
_cod_data_source_block djn194v
_cod_original_cell_volume 4120.5(4)
_cod_original_sg_symbol_H-M P2(1)/m
_cod_database_code 7114823

loop_
_symmetry_equiv_pos_as_xyz
'x, y, z'
'-x, y+1/2, -z'
'-x, -y, -z'
'x, -y-1/2, z'

loop_
_atom_site_label
_atom_site_type_symbol
_atom_site_fract_x
_atom_site_fract_y
_atom_site_fract_z
_atom_site_U_iso_or_equiv
_atom_site_adp_type
_atom_site_occupancy
_atom_site_symmetry_multiplicity
_atom_site_calc_flag
_atom_site_refinement_flags
_atom_site_disorder_assembly
_atom_site_disorder_group
Ru1 Ru 0.72437(6) 0.2500 0.77329(4) 0.02084(15) Uani 1 2 d S . .
Ni1 Ni 0.43777(8) 0.2500 0.41263(6) 0.01629(18) Uani 1 2 d S . .
N1 N 0.2711(6) 0.2500 0.3100(4) 0.0250(12) Uani 1 2 d S . .
N2 N 0.4409(4) 0.18643(11) 0.4094(3) 0.0179(7) Uani 1 1 d . . .
N3 N 0.6023(5) 0.2500 0.5180(4) 0.0177(10) Uani 1 2 d S . .
C1 C 0.0834(6) 0.22806(17) 0.1934(4) 0.0409(14) Uani 1 1 d . . .
H1 H 0.0191 0.2097 0.1533 0.049 Uiso 1 1 calc R . .
C2 C 0.1989(5) 0.21447(15) 0.2656(4) 0.0293(11) Uani 1 1 d . . .
C3 C 0.2368(5) 0.17109(14) 0.2815(3) 0.0236(9) Uani 1 1 d . . .
C3A C 0.1500(5) 0.13817(14) 0.2200(3) 0.0236(10) Uani 1 1 d . . .
C3B C 0.1933(5) 0.12572(14) 0.1374(3) 0.0248(10) Uani 1 1 d . . .
H3B H 0.2844 0.1353 0.1246 0.030 Uiso 1 1 calc R . .
C3C C 0.1062(5) 0.09956(15) 0.0726(3) 0.0279(11) Uani 1 1 d . A .
C3D C -0.0248(5) 0.08505(15) 0.0946(4) 0.0293(11) Uani 1 1 d . . .
H3D H -0.0844 0.0668 0.0514 0.035 Uiso 1 1 calc R . .
C3E C -0.0718(5) 0.09621(15) 0.1773(4) 0.0279(10) Uani 1 1 d . . .
C3F C 0.0173(5) 0.12320(15) 0.2399(4) 0.0259(10) Uani 1 1 d . . .
H3F H -0.0126 0.1315 0.2967 0.031 Uiso 1 1 calc R . .
C3G C 0.1505(7) 0.08867(19) -0.0208(4) 0.0401(13) Uani 1 1 d U . .
C3H C 0.0511(13) 0.0606(4) -0.0822(8) 0.040(3) Uiso 0.502(11) 1 d P A 1
H3H1 H 0.0338 0.0340 -0.0487 0.060 Uiso 0.502(11) 1 calc PR A 1
H3H2 H 0.0935 0.0532 -0.1373 0.060 Uiso 0.502(11) 1 calc PR A 1
H3H3 H -0.0409 0.0759 -0.1018 0.060 Uiso 0.502(11) 1 calc PR A 1
C3I C 0.3001(17) 0.0660(6) 0.0005(12) 0.071(5) Uiso 0.502(11) 1 d P A 1
H3I1 H 0.2890 0.0372 0.0273 0.107 Uiso 0.502(11) 1 calc PR A 1
H3I2 H 0.3663 0.0835 0.0452 0.107 Uiso 0.502(11) 1 calc PR A 1
H3I3 H 0.3396 0.0629 -0.0574 0.107 Uiso 0.502(11) 1 calc PR A 1
C3J C 0.170(3) 0.1308(8) -0.0729(17) 0.109(8) Uiso 0.502(11) 1 d P A 1
H3J1 H 0.1498 0.1254 -0.1404 0.163 Uiso 0.502(11) 1 calc PR A 1
H3J2 H 0.2699 0.1411 -0.0550 0.163 Uiso 0.502(11) 1 calc PR A 1
H3J3 H 0.1029 0.1528 -0.0568 0.163 Uiso 0.502(11) 1 calc PR A 1
C3H' C 0.1206(17) 0.0424(5) -0.0474(11) 0.060(4) Uiso 0.498(11) 1 d P A 2
H3H4 H 0.0170 0.0365 -0.0510 0.090 Uiso 0.498(11) 1 calc PR A 2
H3H5 H 0.1766 0.0235 -0.0003 0.090 Uiso 0.498(11) 1 calc PR A 2
H3H6 H 0.1485 0.0369 -0.1083 0.090 Uiso 0.498(11) 1 calc PR A 2
C3I' C 0.2941(15) 0.1045(5) -0.0349(10) 0.055(4) Uiso 0.498(11) 1 d P A 2
H3I4 H 0.3123 0.0953 -0.0964 0.083 Uiso 0.498(11) 1 calc PR A 2
H3I5 H 0.3691 0.0925 0.0138 0.083 Uiso 0.498(11) 1 calc PR A 2
H3I6 H 0.2962 0.1363 -0.0313 0.083 Uiso 0.498(11) 1 calc PR A 2
C3J' C 0.0395(14) 0.1152(4) -0.0965(9) 0.045(3) Uiso 0.498(11) 1 d P A 2
H3J4 H 0.0479 0.1052 -0.1594 0.067 Uiso 0.498(11) 1 calc PR A 2
H3J5 H 0.0623 0.1463 -0.0909 0.067 Uiso 0.498(11) 1 calc PR A 2
H3J6 H -0.0597 0.1104 -0.0855 0.067 Uiso 0.498(11) 1 calc PR A 2
C3K C -0.2185(6) 0.08139(18) 0.2015(4) 0.0381(13) Uani 1 1 d . . .
C3L C -0.2993(9) 0.0516(3) 0.1262(7) 0.093(3) Uani 1 1 d U . .
H3L1 H -0.2515 0.0231 0.1295 0.140 Uiso 1 1 calc R . .
H3L2 H -0.2987 0.0645 0.0645 0.140 Uiso 1 1 calc R . .
H3L3 H -0.3997 0.0480 0.1360 0.140 Uiso 1 1 calc R . .
C3M C -0.3156(7) 0.1210(2) 0.2052(6) 0.060(2) Uani 1 1 d . . .
H3M1 H -0.4095 0.1116 0.2193 0.091 Uiso 1 1 calc R . .
H3M2 H -0.3301 0.1358 0.1446 0.091 Uiso 1 1 calc R . .
H3M3 H -0.2695 0.1410 0.2539 0.091 Uiso 1 1 calc R . .
C3N C -0.1964(7) 0.0591(3) 0.2942(6) 0.070(2) Uani 1 1 d . . .
H3N1 H -0.2886 0.0469 0.3053 0.104 Uiso 1 1 calc R . .
H3N2 H -0.1606 0.0802 0.3434 0.104 Uiso 1 1 calc R . .
H3N3 H -0.1254 0.0357 0.2946 0.104 Uiso 1 1 calc R . .
C4 C 0.3528(5) 0.15888(14) 0.3476(3) 0.0198(9) Uani 1 1 d . . .
C5 C 0.3978(5) 0.11463(14) 0.3615(3) 0.0223(9) Uani 1 1 d . . .
H5 H 0.3549 0.0901 0.3280 0.027 Uiso 1 1 calc R . .
C6 C 0.5128(5) 0.11446(14) 0.4312(3) 0.0206(9) Uani 1 1 d . . .
H6 H 0.5678 0.0898 0.4553 0.025 Uiso 1 1 calc R . .
C7 C 0.5370(4) 0.15881(13) 0.4624(3) 0.0173(8) Uani 1 1 d . . .
C8 C 0.6437(4) 0.17081(13) 0.5362(3) 0.0181(9) Uani 1 1 d . . .
C8A C 0.7375(4) 0.13493(14) 0.5839(3) 0.0191(9) Uani 1 1 d . . .
C8B C 0.8812(5) 0.13135(14) 0.5689(3) 0.0209(9) Uani 1 1 d . . .
H8B H 0.9205 0.1533 0.5344 0.025 Uiso 1 1 calc R . .
C8C C 0.9665(5) 0.09629(15) 0.6037(3) 0.0219(9) Uani 1 1 d . . .
C8D C 0.9057(5) 0.06410(14) 0.6522(3) 0.0221(9) Uani 1 1 d . . .
H8D H 0.9634 0.0397 0.6746 0.026 Uiso 1 1 calc R . .
C8E C 0.7636(5) 0.06612(13) 0.6693(3) 0.0199(9) Uani 1 1 d . . .
C8F C 0.6809(4) 0.10298(13) 0.6349(3) 0.0195(9) Uani 1 1 d . . .
H8F H 0.5848 0.1059 0.6469 0.023 Uiso 1 1 calc R . .
C8G C 1.1248(5) 0.09158(18) 0.5881(4) 0.0293(11) Uani 1 1 d . . .
C8H C 1.1760(6) 0.1328(2) 0.5435(4) 0.0439(15) Uani 1 1 d . . .
H8H1 H 1.2786 0.1297 0.5384 0.066 Uiso 1 1 calc R . .
H8H2 H 1.1636 0.1580 0.5825 0.066 Uiso 1 1 calc R . .
H8H3 H 1.1186 0.1368 0.4811 0.066 Uiso 1 1 calc R . .
C8I C 1.1378(6) 0.0522(2) 0.5258(4) 0.0462(15) Uani 1 1 d . . .
H8I1 H 1.1094 0.0259 0.5561 0.069 Uiso 1 1 calc R . .
H8I2 H 1.2383 0.0494 0.5159 0.069 Uiso 1 1 calc R . .
H8I3 H 1.0741 0.0562 0.4655 0.069 Uiso 1 1 calc R . .
C8J C 1.2241(5) 0.0851(2) 0.6821(4) 0.0385(13) Uani 1 1 d . . .
H8J1 H 1.1955 0.0587 0.7120 0.058 Uiso 1 1 calc R . .
H8J2 H 1.2159 0.1102 0.7225 0.058 Uiso 1 1 calc R . .
H8J3 H 1.3247 0.0823 0.6722 0.058 Uiso 1 1 calc R . .
C8K C 0.6916(5) 0.02942(14) 0.7159(3) 0.0242(10) Uani 1 1 d . . .
C8L C 0.7994(5) -0.00734(15) 0.7510(4) 0.0316(12) Uani 1 1 d . . .
H8L1 H 0.8411 -0.0189 0.6985 0.047 Uiso 1 1 calc R . .
H8L2 H 0.7486 -0.0306 0.7782 0.047 Uiso 1 1 calc R . .
H8L3 H 0.8771 0.0042 0.7985 0.047 Uiso 1 1 calc R . .
C8M C 0.5697(5) 0.00962(15) 0.6434(4) 0.0299(11) Uani 1 1 d . . .
H8M1 H 0.4986 0.0322 0.6205 0.045 Uiso 1 1 calc R . .
H8M2 H 0.5219 -0.0137 0.6726 0.045 Uiso 1 1 calc R . .
H8M3 H 0.6109 -0.0022 0.5910 0.045 Uiso 1 1 calc R . .
C8N C 0.6280(6) 0.04693(15) 0.7995(4) 0.0304(11) Uani 1 1 d . . .
H8N1 H 0.7062 0.0587 0.8463 0.046 Uiso 1 1 calc R . .
H8N2 H 0.5795 0.0233 0.8272 0.046 Uiso 1 1 calc R . .
H8N3 H 0.5578 0.0700 0.7782 0.046 Uiso 1 1 calc R . .
C9 C 0.6695(4) 0.21351(14) 0.5634(3) 0.0178(8) Uani 1 1 d . . .
C10 C 0.7801(5) 0.22690(13) 0.6408(3) 0.0185(9) Uani 1 1 d . . .
C10A C 0.8873(5) 0.21206(15) 0.7165(3) 0.0229(9) Uani 1 1 d . . .
H10A H 0.9093 0.1826 0.7332 0.027 Uiso 1 1 calc R . .
C10B C 0.9554(7) 0.2500 0.7626(5) 0.0247(14) Uani 1 2 d S . .
C10C C 1.0803(8) 0.2500 0.8424(5) 0.0329(16) Uani 1 2 d S . .
H10B H 1.0730 0.2246 0.8824 0.049 Uiso 1 1 d . . .
H10C H 1.1717 0.2500 0.8182 0.049 Uiso 1 2 d S . .
C10D C 0.4157(8) 0.1985(3) 0.7305(6) 0.081(3) Uani 1 1 d . . .
H10E H 0.4636 0.1707 0.7229 0.121 Uiso 1 1 calc R . .
H10F H 0.3920 0.2130 0.6697 0.121 Uiso 1 1 calc R . .
H10G H 0.3265 0.1932 0.7556 0.121 Uiso 1 1 calc R . .
C10E C 0.5155(6) 0.22692(17) 0.7968(4) 0.0349(12) Uani 1 1 d . . .
C10F C 0.6236(6) 0.21251(18) 0.8707(4) 0.0380(13) Uani 1 1 d . . .
C10G C 0.6906(9) 0.2500 0.9151(6) 0.043(2) Uani 1 2 d S . .
C10H C 0.8088(13) 0.2500 1.0008(8) 0.110(6) Uani 1 2 d S . .
H10H H 0.8671 0.2256 1.0013 0.164 Uiso 1 1 d . . .
H10I H 0.7695 0.2500 1.0550 0.164 Uiso 1 2 d S . .
C10I C 0.6556(10) 0.1656(2) 0.8992(7) 0.078(3) Uani 1 1 d U . .
H10K H 0.7545 0.1634 0.9341 0.116 Uiso 1 1 calc R . .
H10L H 0.6461 0.1473 0.8432 0.116 Uiso 1 1 calc R . .
H10M H 0.5868 0.1558 0.9387 0.116 Uiso 1 1 calc R . .
O1 O 0.4872(10) 0.2009(3) 1.0768(6) 0.0547(13) Uiso 0.50 1 d PD . 1
C11 C 0.3666(15) 0.2234(4) 1.0230(9) 0.0547(13) Uiso 0.50 1 d PD . 1
H11A H 0.2777 0.2137 1.0453 0.066 Uiso 0.50 1 calc PR . 1
H11B H 0.3585 0.2137 0.9573 0.066 Uiso 0.50 1 calc PR . 1
C12 C 0.3816(15) 0.2708(4) 1.0527(9) 0.0547(13) Uiso 0.50 1 d PD . 2
H12A H 0.2904 0.2835 1.0665 0.066 Uiso 0.50 1 calc PR . 2
H12B H 0.4064 0.2835 0.9948 0.066 Uiso 0.50 1 calc PR . 2
C13 C 0.5048(16) 0.2727(4) 1.1345(9) 0.0547(13) Uiso 0.50 1 d PD . 2
H13A H 0.5947 0.2858 1.1195 0.066 Uiso 0.50 1 calc PR . 2
H13B H 0.4783 0.2858 1.1915 0.066 Uiso 0.50 1 calc PR . 2
C14 C 0.5333(16) 0.2250(4) 1.1632(8) 0.0547(13) Uiso 0.50 1 d PD . 1
H14A H 0.6332 0.2155 1.1888 0.066 Uiso 0.50 1 calc PR . 1
H14B H 0.4711 0.2155 1.2081 0.066 Uiso 0.50 1 calc PR . 1
O2 O -0.0633(16) 0.1994(4) 0.3951(10) 0.108(3) Uiso 0.50 1 d PD . 1
C15 C -0.178(2) 0.2214(7) 0.349(2) 0.108(3) Uiso 0.50 1 d PD . 1
H15A H -0.2641 0.2118 0.3745 0.130 Uiso 0.50 1 calc PR . 1
H15B H -0.1918 0.2118 0.2830 0.130 Uiso 0.50 1 calc PR . 1
C16 C -0.146(3) 0.2713(6) 0.3607(18) 0.108(3) Uiso 0.50 1 d PD . 2
H16A H -0.2373 0.2842 0.3736 0.130 Uiso 0.50 1 calc PR . 2
H16B H -0.1181 0.2842 0.3038 0.130 Uiso 0.50 1 calc PR . 2
C17 C -0.024(2) 0.2716(5) 0.4447(16) 0.108(3) Uiso 0.50 1 d PD . 2
H17A H 0.0674 0.2846 0.4316 0.130 Uiso 0.50 1 calc PR . 2
H17B H -0.0518 0.2846 0.5015 0.130 Uiso 0.50 1 calc PR . 2
C18 C 0.033(2) 0.2260(6) 0.4596(16) 0.108(3) Uiso 0.50 1 d PD . 1
H18A H 0.1328 0.2171 0.4533 0.130 Uiso 0.50 1 calc PR . 1
H18B H 0.0196 0.2171 0.5229 0.130 Uiso 0.50 1 calc PR . 1

loop_
_atom_site_aniso_label
_atom_site_aniso_U_11
_atom_site_aniso_U_22
_atom_site_aniso_U_33
_atom_site_aniso_U_23
_atom_site_aniso_U_13
_atom_site_aniso_U_12
Ru1 0.0210(3) 0.0139(2) 0.0259(3) 0.000 -0.0011(2) 0.000
Ni1 0.0155(4) 0.0096(3) 0.0219(4) 0.000 -0.0023(3) 0.000
N1 0.028(3) 0.009(2) 0.033(3) 0.000 -0.008(2) 0.000
N2 0.0154(17) 0.0126(17) 0.0240(19) 0.0024(15) -0.0017(14) -0.0013(13)
N3 0.016(2) 0.010(2) 0.026(3) 0.000 0.002(2) 0.000
C1 0.040(3) 0.026(3) 0.047(3) 0.001(2) -0.021(3) -0.006(2)
C2 0.030(3) 0.017(2) 0.035(3) -0.002(2) -0.014(2) -0.0021(18)
C3 0.026(2) 0.018(2) 0.025(2) -0.0016(19) -0.0027(18) -0.0035(18)
C3A 0.024(2) 0.014(2) 0.029(3) 0.0020(18) -0.0068(19) -0.0003(17)
C3B 0.030(2) 0.015(2) 0.027(2) 0.0013(18) -0.0035(19) -0.0063(18)
C3C 0.037(3) 0.018(2) 0.025(3) 0.0000(19) -0.006(2) -0.0009(19)
C3D 0.031(3) 0.017(2) 0.034(3) -0.006(2) -0.011(2) -0.0042(18)
C3E 0.026(2) 0.019(2) 0.036(3) 0.000(2) -0.003(2) -0.0023(18)
C3F 0.030(2) 0.017(2) 0.029(3) 0.0002(19) 0.000(2) 0.0009(18)
C3G 0.051(3) 0.036(3) 0.033(3) -0.007(2) 0.006(2) -0.017(2)
C3K 0.030(3) 0.033(3) 0.050(4) -0.008(3) 0.004(2) -0.010(2)
C3L 0.063(4) 0.113(6) 0.110(6) -0.056(5) 0.033(4) -0.059(4)
C3M 0.038(3) 0.071(5) 0.074(5) 0.022(4) 0.014(3) 0.010(3)
C3N 0.037(3) 0.071(5) 0.102(6) 0.047(5) 0.014(4) -0.008(3)
C4 0.021(2) 0.015(2) 0.024(2) 0.0001(17) 0.0034(17) -0.0020(16)
C5 0.025(2) 0.013(2) 0.029(2) -0.0040(18) 0.0027(19) -0.0022(17)
C6 0.022(2) 0.012(2) 0.028(2) -0.0018(17) 0.0025(18) 0.0016(16)
C7 0.0160(19) 0.0126(19) 0.024(2) -0.0005(17) 0.0048(17) -0.0003(15)
C8 0.0155(19) 0.0132(19) 0.025(2) -0.0001(17) 0.0018(17) -0.0002(15)
C8A 0.0137(19) 0.015(2) 0.028(2) -0.0030(18) 0.0003(17) 0.0005(15)
C8B 0.021(2) 0.016(2) 0.026(2) -0.0033(18) 0.0036(18) -0.0018(16)
C8C 0.017(2) 0.022(2) 0.025(2) -0.0047(18) 0.0004(17) 0.0032(17)
C8D 0.021(2) 0.012(2) 0.030(2) -0.0015(18) -0.0032(18) 0.0064(16)
C8E 0.020(2) 0.0117(19) 0.026(2) -0.0008(17) -0.0019(17) -0.0006(16)
C8F 0.0134(19) 0.013(2) 0.030(2) -0.0008(18) 0.0005(17) 0.0006(15)
C8G 0.016(2) 0.042(3) 0.030(3) 0.000(2) 0.0055(19) 0.007(2)
C8H 0.022(3) 0.065(4) 0.047(4) 0.007(3) 0.011(2) -0.002(3)
C8I 0.027(3) 0.065(4) 0.046(3) -0.020(3) 0.004(2) 0.009(3)
C8J 0.019(2) 0.056(4) 0.040(3) 0.002(3) 0.002(2) 0.006(2)
C8K 0.022(2) 0.015(2) 0.033(3) 0.0044(19) -0.0019(19) 0.0004(17)
C8L 0.027(3) 0.018(2) 0.046(3) 0.010(2) -0.004(2) 0.0003(18)
C8M 0.023(2) 0.017(2) 0.048(3) 0.000(2) 0.000(2) -0.0043(18)
C8N 0.035(3) 0.018(2) 0.038(3) 0.004(2) 0.006(2) -0.0016(19)
C9 0.0151(19) 0.017(2) 0.020(2) 0.0012(17) 0.0001(16) 0.0009(15)
C10 0.019(2) 0.014(2) 0.022(2) -0.0013(17) 0.0011(17) -0.0006(16)
C10A 0.021(2) 0.017(2) 0.027(2) 0.0002(18) -0.0030(18) 0.0015(17)
C10B 0.020(3) 0.019(3) 0.033(4) 0.000 -0.002(3) 0.000
C10C 0.028(4) 0.029(4) 0.037(4) 0.000 -0.007(3) 0.000
C10D 0.053(4) 0.109(7) 0.090(6) -0.067(5) 0.040(4) -0.052(4)
C10E 0.036(3) 0.033(3) 0.039(3) -0.009(2) 0.014(2) -0.010(2)
C10F 0.045(3) 0.031(3) 0.043(3) 0.015(2) 0.021(3) 0.008(2)
C10G 0.033(4) 0.067(6) 0.028(4) 0.000 0.004(3) 0.000
C10H 0.045(6) 0.24(2) 0.042(6) 0.000 -0.007(5) 0.000
C10I 0.097(5) 0.048(4) 0.102(6) 0.036(4) 0.056(5) 0.026(4)

loop_
_atom_type_symbol
_atom_type_description
_atom_type_scat_dispersion_real
_atom_type_scat_dispersion_imag
_atom_type_scat_source
C C 0.0033 0.0016 'International Tables Vol C Tables 4.2.6.8 and 6.1.1.4'
H H 0.0000 0.0000 'International Tables Vol C Tables 4.2.6.8 and 6.1.1.4'
N N 0.0061 0.0033 'International Tables Vol C Tables 4.2.6.8 and 6.1.1.4'
Ni Ni 0.3393 1.1124 'International Tables Vol C Tables 4.2.6.8 and 6.1.1.4'
Ru Ru -1.2594 0.8363 'International Tables Vol C Tables 4.2.6.8 and 6.1.1.4'
O O 0.0106 0.0060 'International Tables Vol C Tables 4.2.6.8 and 6.1.1.4'

loop_
_geom_angle_atom_site_label_1
_geom_angle_atom_site_label_2
_geom_angle_atom_site_label_3
_geom_angle
_geom_angle_site_symmetry_1
_geom_angle_site_symmetry_3
C10G Ru1 C10E 64.0(3) . 4_565
C10G Ru1 C10E 64.0(3) . .
C10E Ru1 C10E 38.3(3) 4_565 .
C10G Ru1 C10F 38.4(2) . 4_565
C10E Ru1 C10F 38.2(2) 4_565 4_565
C10E Ru1 C10F 64.2(2) . 4_565
C10G Ru1 C10F 38.4(2) . .
C10E Ru1 C10F 64.2(2) 4_565 .
C10E Ru1 C10F 38.2(2) . .
C10F Ru1 C10F 64.4(3) 4_565 .
C10G Ru1 C10A 126.1(2) . 4_565
C10E Ru1 C10A 126.26(18) 4_565 4_565
C10E Ru1 C10A 160.25(19) . 4_565
C10F Ru1 C10A 111.83(19) 4_565 4_565
C10F Ru1 C10A 160.0(2) . 4_565
C10G Ru1 C10A 126.1(2) . .
C10E Ru1 C10A 160.3(2) 4_565 .
C10E Ru1 C10A 126.26(18) . .
C10F Ru1 C10A 160.0(2) 4_565 .
C10F Ru1 C10A 111.83(19) . .
C10A Ru1 C10A 64.4(2) 4_565 .
C10G Ru1 C10B 112.2(3) . .
C10E Ru1 C10B 160.09(16) 4_565 .
C10E Ru1 C10B 160.09(16) . .
C10F Ru1 C10B 126.2(2) 4_565 .
C10F Ru1 C10B 126.2(2) . .
C10A Ru1 C10B 38.32(15) 4_565 .
C10A Ru1 C10B 38.32(15) . .
C10G Ru1 C10 160.25(13) . 4_565
C10E Ru1 C10 112.85(18) 4_565 4_565
C10E Ru1 C10 126.92(19) . 4_565
C10F Ru1 C10 126.60(19) 4_565 4_565
C10F Ru1 C10 160.2(2) . 4_565
C10A Ru1 C10 38.10(16) 4_565 4_565
C10A Ru1 C10 63.74(16) . 4_565
C10B Ru1 C10 63.5(2) . 4_565
C10G Ru1 C10 160.25(12) . .
C10E Ru1 C10 126.92(19) 4_565 .
C10E Ru1 C10 112.85(18) . .
C10F Ru1 C10 160.2(2) 4_565 .
C10F Ru1 C10 126.60(19) . .
C10A Ru1 C10 63.74(16) 4_565 .
C10A Ru1 C10 38.10(16) . .
C10B Ru1 C10 63.5(2) . .
C10 Ru1 C10 37.7(2) 4_565 .
N2 Ni1 N2 176.5(2) 4_565 .
N2 Ni1 N1 89.70(10) 4_565 .
N2 Ni1 N1 89.70(10) . .
N2 Ni1 N3 90.34(10) 4_565 .
N2 Ni1 N3 90.34(10) . .
N1 Ni1 N3 178.6(2) . .
C2 N1 C2 104.1(5) . 4_565
C2 N1 Ni1 127.9(3) . .
C2 N1 Ni1 127.9(3) 4_565 .
C7 N2 C4 104.1(3) . .
C7 N2 Ni1 128.0(3) . .
C4 N2 Ni1 127.8(3) . .
C9 N3 C9 107.0(5) . 4_565
C9 N3 Ni1 126.5(2) . .
C9 N3 Ni1 126.5(2) 4_565 .
C1 C1 C2 106.9(3) 4_565 .
N1 C2 C3 126.1(4) . .
N1 C2 C1 111.0(4) . .
C3 C2 C1 122.7(4) . .
C4 C3 C2 121.9(4) . .
C4 C3 C3A 121.2(4) . .
C2 C3 C3A 116.9(4) . .
C3B C3A C3F 119.3(4) . .
C3B C3A C3 119.7(4) . .
C3F C3A C3 120.7(4) . .
C3A C3B C3C 121.4(5) . .
C3B C3C C3D 117.9(5) . .
C3B C3C C3G 120.8(5) . .
C3D C3C C3G 121.2(4) . .
C3E C3D C3C 122.7(4) . .
C3D C3E C3F 117.8(4) . .
C3D C3E C3K 123.3(4) . .
C3F C3E C3K 118.9(5) . .
C3E C3F C3A 120.9(5) . .
C3H C3G C3I' 127.8(9) . .
C3H C3G C3H' 37.2(7) . .
C3I' C3G C3H' 114.6(9) . .
C3H C3G C3C 115.6(6) . .
C3I' C3G C3C 116.3(7) . .
C3H' C3G C3C 111.9(7) . .
C3H C3G C3J 108.5(11) . .
C3I' C3G C3J 57.5(10) . .
C3H' C3G C3J 135.7(12) . .
C3C C3G C3J 109.2(10) . .
C3H C3G C3I 108.6(9) . .
C3I' C3G C3I 50.4(8) . .
C3H' C3G C3I 75.2(9) . .
C3C C3G C3I 107.1(8) . .
C3J C3G C3I 107.5(12) . .
C3H C3G C3J' 67.0(7) . .
C3I' C3G C3J' 103.7(8) . .
C3H' C3G C3J' 103.7(9) . .
C3C C3G C3J' 104.8(6) . .
C3J C3G C3J' 49.2(10) . .
C3I C3G C3J' 145.7(9) . .
C3N C3K C3M 109.1(6) . .
C3N C3K C3L 110.3(6) . .
C3M C3K C3L 106.2(6) . .
C3N C3K C3E 110.4(5) . .
C3M C3K C3E 109.3(5) . .
C3L C3K C3E 111.4(5) . .
C3 C4 N2 126.4(4) . .
C3 C4 C5 122.5(4) . .
N2 C4 C5 111.1(4) . .
C6 C5 C4 106.8(4) . .
C5 C6 C7 107.2(4) . .
N2 C7 C8 125.9(4) . .
N2 C7 C6 110.8(4) . .
C8 C7 C6 123.3(4) . .
C9 C8 C7 122.8(4) . .
C9 C8 C8A 120.4(4) . .
C7 C8 C8A 116.7(4) . .
C8F C8A C8B 119.4(4) . .
C8F C8A C8 121.2(4) . .
C8B C8A C8 119.1(4) . .
C8C C8B C8A 120.8(4) . .
C8B C8C C8D 118.6(4) . .
C8B C8C C8G 121.8(4) . .
C8D C8C C8G 119.6(4) . .
C8C C8D C8E 122.9(4) . .
C8D C8E C8F 117.0(4) . .
C8D C8E C8K 123.4(4) . .
C8F C8E C8K 119.4(4) . .
C8A C8F C8E 121.3(4) . .
C8I C8G C8J 109.1(4) . .
C8I C8G C8H 110.0(5) . .
C8J C8G C8H 107.3(5) . .
C8I C8G C8C 109.7(4) . .
C8J C8G C8C 109.5(4) . .
C8H C8G C8C 111.2(4) . .
C8E C8K C8N 110.5(4) . .
C8E C8K C8M 108.6(4) . .
C8N C8K C8M 109.7(4) . .
C8E C8K C8L 111.9(4) . .
C8N C8K C8L 108.4(4) . .
C8M C8K C8L 107.7(4) . .
C8 C9 N3 125.9(4) . .
C8 C9 C10 123.9(4) . .
N3 C9 C10 110.0(4) . .
C10 C10 C10A 108.6(2) 4_565 .
C10 C10 C9 106.5(2) 4_565 .
C10A C10 C9 144.9(4) . .
C10 C10 Ru1 71.13(11) 4_565 .
C10A C10 Ru1 70.7(3) . .
C9 C10 Ru1 121.7(3) . .
C10 C10A C10B 107.2(4) . .
C10 C10A Ru1 71.2(2) . .
C10B C10A Ru1 71.0(3) . .
C10A C10B C10A 108.3(5) . 4_565
C10A C10B C10C 125.8(3) . .
C10A C10B C10C 125.8(3) 4_565 .
C10A C10B Ru1 70.7(3) . .
C10A C10B Ru1 70.7(3) 4_565 .
C10C C10B Ru1 126.4(5) . .
C10F C10E C10E 108.2(3) . 4_565
C10F C10E C10D 126.1(6) . .
C10E C10E C10D 125.6(5) 4_565 .
C10F C10E Ru1 70.9(3) . .
C10E C10E Ru1 70.83(14) 4_565 .
C10D C10E Ru1 124.8(4) . .
C10G C10F C10E 107.2(5) . .
C10G C10F C10I 126.8(6) . .
C10E C10F C10I 126.0(6) . .
C10G C10F Ru1 69.8(4) . .
C10E C10F Ru1 70.9(3) . .
C10I C10F Ru1 126.7(4) . .
C10F C10G C10F 109.1(7) 4_565 .
C10F C10G C10H 125.4(4) 4_565 .
C10F C10G C10H 125.4(4) . .
C10F C10G Ru1 71.8(4) 4_565 .
C10F C10G Ru1 71.8(4) . .
C10H C10G Ru1 125.7(7) . .
C11 O1 C14 108.3(8) . .
O1 C11 C11 118.8(6) . 4_565
C12 C12 C13 92.3(6) 4_565 .
C12 C12 C13 48.4(4) 4_565 4_565
C13 C12 C13 43.8(8) . 4_565
C13 C13 C12 87.7(6) 4_565 .
C13 C13 C12 48.4(4) 4_565 4_565
C12 C13 C12 39.3(7) . 4_565
O1 C14 C14 120.5(6) . 4_565
C15 O2 C18 113.4(11) . .
O2 C15 C15 120.2(8) . 4_565
C16 C16 C17 90.3(8) 4_565 .
C16 C16 C17 49.1(6) 4_565 4_565
C17 C16 C17 41.3(10) . 4_565
C17 C17 C16 89.7(8) 4_565 .
C17 C17 C16 49.1(6) 4_565 4_565
C16 C17 C16 40.6(11) . 4_565
O2 C18 C18 124.6(8) . 4_565

loop_
_geom_bond_atom_site_label_1
_geom_bond_atom_site_label_2
_geom_bond_distance
_geom_bond_site_symmetry_2
Ru1 C10G 2.137(8) .
Ru1 C10E 2.161(5) 4_565
Ru1 C10E 2.161(5) .
Ru1 C10F 2.162(5) 4_565
Ru1 C10F 2.162(5) .
Ru1 C10A 2.190(5) 4_565
Ru1 C10A 2.190(5) .
Ru1 C10B 2.194(7) .
Ru1 C10 2.196(4) 4_565
Ru1 C10 2.196(4) .
Ni1 N2 1.956(3) 4_565
Ni1 N2 1.956(3) .
Ni1 N1 1.966(5) .
Ni1 N3 1.978(5) .
N1 C2 1.385(5) .
N1 C2 1.385(5) 4_565
N2 C7 1.374(5) .
N2 C4 1.397(5) .
N3 C9 1.396(5) .
N3 C9 1.396(5) 4_565
C1 C1 1.349(10) 4_565
C1 C2 1.435(7) .
C2 C3 1.389(6) .
C3 C4 1.374(6) .
C3 C3A 1.495(6) .
C3A C3B 1.384(7) .
C3A C3F 1.400(7) .
C3B C3C 1.391(6) .
C3C C3D 1.392(7) .
C3C C3G 1.523(8) .
C3D C3E 1.390(7) .
C3E C3F 1.397(7) .
C3E C3K 1.543(7) .
C3G C3H 1.456(13) .
C3G C3I' 1.476(15) .
C3G C3H' 1.487(16) .
C3G C3J 1.53(2) .
C3G C3I 1.548(17) .
C3G C3J' 1.602(14) .
C3K C3N 1.492(9) .
C3K C3M 1.526(9) .
C3K C3L 1.526(9) .
C4 C5 1.428(6) .
C5 C6 1.347(6) .
C6 C7 1.443(6) .
C7 C8 1.385(6) .
C8 C9 1.380(6) .
C8 C8A 1.504(6) .
C8A C8F 1.388(6) .
C8A C8B 1.404(6) .
C8B C8C 1.385(6) .
C8C C8D 1.392(7) .
C8C C8G 1.544(6) .
C8D C8E 1.395(6) .
C8E C8F 1.415(6) .
C8E C8K 1.530(6) .
C8G C8I 1.527(8) .
C8G C8J 1.530(7) .
C8G C8H 1.536(8) .
C8K C8N 1.537(7) .
C8K C8M 1.541(7) .
C8K C8L 1.543(6) .
C9 C10 1.452(6) .
C10 C10 1.420(8) 4_565
C10 C10A 1.432(6) .
C10A C10B 1.439(6) .
C10B C10A 1.439(6) 4_565
C10B C10C 1.500(9) .
C10D C10E 1.503(8) .
C10E C10F 1.416(8) .
C10E C10E 1.419(11) 4_565
C10F C10G 1.415(8) .
C10F C10I 1.515(8) .
C10G C10F 1.415(8) 4_565
C10G C10H 1.517(13) .
O1 C11 1.437(13) .
O1 C14 1.459(13) .
C11 C11 1.64(3) 4_565
C12 C12 1.28(2) 4_565
C12 C13 1.510(9) .
C12 C13 2.016(14) 4_565
C13 C13 1.40(2) 4_565
C13 C12 2.016(14) 4_565
C14 C14 1.54(3) 4_565
O2 C15 1.344(15) .
O2 C18 1.442(15) .
C15 C15 1.76(4) 4_565
C16 C16 1.31(4) 4_565
C16 C17 1.523(10) .
C16 C17 2.016(19) 4_565
C17 C17 1.33(3) 4_565
C17 C16 2.016(19) 4_565
C18 C18 1.47(4) 4_565
